data_2212606
loop_
_publ_author_name
'Bazgir, Ayoob'
'Ghorbani, Hosein '

_publ_section_title 1-(4-Fluorophenyl)-2,3-dihydro-1<i>H</i>-naphtho[1,2-<i>e</i>][1,3]oxazin-3-one
_journal_coeditor_code HK2207
_journal_issue 3
_journal_name_full 'Acta Crystallographica Section E'
_journal_page_first o1495
_journal_page_last o1496
_journal_paper_doi 10.1107/S160053680700829X
_journal_volume 63
_journal_year 2007
_chemical_formula_iupac 'C18 H12 F1 N1 O2'
_chemical_formula_moiety 'C18 H12 F N O2'
_chemical_formula_sum 'C18 H12 F N O2'
_chemical_formula_weight 293.29
_chemical_name_systematic
;
1-(4-Fluorophenyl)-2,3-dihydro-1H-naphtho[1,2-e][1,3]oxazin-3-one
;
_space_group_IT_number 14
_symmetry_cell_setting monoclinic
_symmetry_space_group_name_Hall '-P 2yn'
_symmetry_space_group_name_H-M 'P 1 21/n 1'
_audit_creation_method 'WinGX routine CIF_UPDATE'
_cell_angle_alpha 90
_cell_angle_beta 100.55(3)
_cell_angle_gamma 90
_cell_formula_units_Z 4
_cell_length_a 13.319(4)
_cell_length_b 6.3601(15)
_cell_length_c 17.331(6)
_cell_measurement_reflns_used 2000
_cell_measurement_temperature 294(2)
_cell_measurement_theta_max 26.76
_cell_measurement_theta_min 1.78
_cell_volume 1443.3(8)
_computing_cell_refinement X-AREA
_computing_data_collection 'X-AREA (Stoe & Cie, 2005)'
_computing_data_reduction 'X-RED32 (Stoe & Cie, 2005)'
_computing_molecular_graphics 'ORTEP-3 for Windows (Farrugia, 1997)'
_computing_publication_material 'WinGX (Farrugia, 1999)'
_computing_structure_refinement 'SHELXL97 (Sheldrick, 1997)'
_computing_structure_solution 'SHELXS97 (Sheldrick, 1997)'
_diffrn_measured_fraction_theta_full 0.987
_diffrn_measured_fraction_theta_max 0.987
_diffrn_measurement_device_type 'Stoe IPDSII'
_diffrn_measurement_method 'rotation method'
_diffrn_radiation_type MoK\a
_diffrn_radiation_wavelength 0.71073
_diffrn_reflns_av_R_equivalents 0.0379
_diffrn_reflns_limit_h_max 16
_diffrn_reflns_limit_h_min -16
_diffrn_reflns_limit_k_max 7
_diffrn_reflns_limit_k_min -8
_diffrn_reflns_limit_l_max 16
_diffrn_reflns_limit_l_min -21
_diffrn_reflns_number 7507
_diffrn_reflns_theta_full 26.76
_diffrn_reflns_theta_max 26.76
_diffrn_reflns_theta_min 1.78
_diffrn_standards_number 0
_exptl_absorpt_coefficient_mu 0.097
_exptl_absorpt_correction_type none
_exptl_crystal_colour colorless
_exptl_crystal_density_diffrn 1.35
_exptl_crystal_density_method 'not measured'
_exptl_crystal_description plate
_exptl_crystal_F_000 608
_exptl_crystal_size_max 0.5
_exptl_crystal_size_mid 0.2
_exptl_crystal_size_min 0.1
_refine_diff_density_max 0.126
_refine_diff_density_min -0.145
_refine_ls_extinction_method none
_refine_ls_goodness_of_fit_ref 1.126
_refine_ls_hydrogen_treatment refall
_refine_ls_matrix_type full
_refine_ls_number_parameters 247
_refine_ls_number_reflns 3035
_refine_ls_number_restraints 0
_refine_ls_restrained_S_all 1.126
_refine_ls_R_factor_gt 0.05
_refine_ls_shift/su_max 0.002
_refine_ls_structure_factor_coef Fsqd
_refine_ls_weighting_details 'calc w=1/[\s^2^(Fo^2^)+(0.0428P)^2^+0.268P] where P=(Fo^2^+2Fc^2^)/3'
_refine_ls_weighting_scheme calc
_refine_ls_wR_factor_ref 0.1183
_reflns_number_gt 2291
_reflns_number_total 3035
_reflns_threshold_expression I>2\s(I)
_cod_data_source_file hk2207.cif
_cod_data_source_block I
_cod_original_cell_volume 1443.4(8)
_cod_original_sg_symbol_H-M 'P 21/n'
_cod_original_formula_sum 'C18 H12 F1 N1 O2'
_cod_database_code 2212606
_cod_database_fobs_code 2212606

loop_
_symmetry_equiv_pos_as_xyz
'x, y, z'
'-x+1/2, y+1/2, -z+1/2'
'-x, -y, -z'
'x-1/2, -y-1/2, z-1/2'

loop_
_atom_site_type_symbol
_atom_site_label
_atom_site_fract_x
_atom_site_fract_y
_atom_site_fract_z
_atom_site_U_iso_or_equiv
_atom_site_adp_type
_atom_site_calc_flag
_atom_site_occupancy
F F1 0.92485(9) 0.1807(3) 0.87148(11) 0.1179(6) Uani d 1
O O1 0.40249(9) 0.04298(19) 0.92693(7) 0.0558(3) Uani d 1
O O2 0.42599(10) 0.2798(2) 1.02123(8) 0.0631(4) Uani d 1
N N1 0.47282(11) 0.3643(2) 0.90620(9) 0.0521(4) Uani d 1
H H1B 0.5019(14) 0.481(3) 0.9289(11) 0.060(5) Uiso d 1
C C1 0.65897(14) 0.0919(3) 0.87560(12) 0.0602(5) Uani d 1
H H1 0.6156(16) -0.021(4) 0.8908(13) 0.080(7) Uiso d 1
C C2 0.76388(15) 0.0615(4) 0.88668(15) 0.0747(6) Uani d 1
H H2 0.7933(17) -0.062(4) 0.9144(14) 0.086(7) Uiso d 1
C C3 0.82210(14) 0.2131(4) 0.86147(13) 0.0748(6) Uani d 1
C C4 0.78253(17) 0.3921(4) 0.82598(15) 0.0789(7) Uani d 1
H H4 0.823(2) 0.497(4) 0.8084(15) 0.103(8) Uiso d 1
C C5 0.67741(15) 0.4224(4) 0.81567(12) 0.0635(5) Uani d 1
H H5 0.6441(17) 0.552(4) 0.7917(14) 0.085(7) Uiso d 1
C C6 0.61523(12) 0.2717(3) 0.84002(9) 0.0467(4) Uani d 1
C C7 0.50028(12) 0.3080(3) 0.83083(10) 0.0469(4) Uani d 1
H H7 0.4812(13) 0.430(3) 0.7962(10) 0.051(5) Uiso d 1
C C8 0.43795(11) 0.1211(3) 0.79805(10) 0.0475(4) Uani d 1
C C9 0.41978(12) 0.0707(3) 0.71654(11) 0.0533(4) Uani d 1
C C10 0.45185(16) 0.2016(4) 0.65971(12) 0.0668(5) Uani d 1
H H10 0.4899(15) 0.328(4) 0.6740(12) 0.068(6) Uiso d 1
C C11 0.4267(2) 0.1534(5) 0.58144(14) 0.0857(7) Uani d 1
H H11 0.4514(18) 0.250(4) 0.5457(15) 0.088(7) Uiso d 1
C C12 0.3702(2) -0.0283(5) 0.55674(17) 0.0915(8) Uani d 1
H H12 0.352(2) -0.052(5) 0.5010(19) 0.122(10) Uiso d 1
C C13 0.34062(17) -0.1594(4) 0.60960(15) 0.0772(6) Uani d 1
H H13 0.3005(19) -0.295(4) 0.5939(15) 0.104(8) Uiso d 1
C C14 0.36381(12) -0.1153(3) 0.69086(12) 0.0600(5) Uani d 1
C C15 0.33022(13) -0.2461(3) 0.74723(14) 0.0629(5) Uani d 1
H H15 0.2938(15) -0.375(3) 0.7316(12) 0.069(6) Uiso d 1
C C16 0.34458(13) -0.1928(3) 0.82406(13) 0.0572(5) Uani d 1
H H16 0.3178(15) -0.276(3) 0.8639(12) 0.072(6) Uiso d 1
C C17 0.39713(11) -0.0054(3) 0.84824(11) 0.0487(4) Uani d 1
C C18 0.43550(12) 0.2358(3) 0.95441(11) 0.0497(4) Uani d 1

loop_
_atom_site_aniso_label
_atom_site_aniso_U_11
_atom_site_aniso_U_22
_atom_site_aniso_U_33
_atom_site_aniso_U_12
_atom_site_aniso_U_13
_atom_site_aniso_U_23
F1 0.0445(6) 0.1531(16) 0.1577(15) -0.0099(8) 0.0228(7) -0.0317(13)
O1 0.0609(7) 0.0467(7) 0.0606(8) -0.0077(5) 0.0130(6) 0.0076(6)
O2 0.0753(8) 0.0598(8) 0.0597(8) -0.0090(6) 0.0270(6) 0.0030(7)
N1 0.0598(8) 0.0428(8) 0.0579(9) -0.0060(7) 0.0218(7) -0.0005(7)
C1 0.0491(9) 0.0620(12) 0.0699(12) -0.0030(9) 0.0118(8) 0.0123(10)
C2 0.0539(11) 0.0812(16) 0.0865(16) 0.0065(11) 0.0058(10) 0.0055(13)
C3 0.0437(9) 0.1029(18) 0.0792(14) -0.0128(11) 0.0148(9) -0.0207(14)
C4 0.0642(12) 0.0934(18) 0.0850(16) -0.0319(13) 0.0291(11) -0.0057(14)
C5 0.0633(11) 0.0624(12) 0.0674(13) -0.0185(10) 0.0192(9) 0.0050(10)
C6 0.0475(8) 0.0513(9) 0.0423(8) -0.0080(7) 0.0112(6) 0.0002(7)
C7 0.0485(8) 0.0425(9) 0.0504(9) -0.0009(7) 0.0107(7) 0.0054(7)
C8 0.0371(7) 0.0459(9) 0.0581(10) 0.0021(7) 0.0052(7) 0.0024(8)
C9 0.0396(8) 0.0585(10) 0.0601(11) 0.0066(7) 0.0047(7) -0.0028(9)
C10 0.0633(11) 0.0788(14) 0.0581(12) -0.0019(11) 0.0105(9) -0.0013(11)
C11 0.0913(16) 0.105(2) 0.0604(14) -0.0021(15) 0.0130(12) 0.0024(14)
C12 0.0879(16) 0.117(2) 0.0643(15) 0.0008(16) -0.0004(13) -0.0234(16)
C13 0.0620(12) 0.0877(17) 0.0771(15) 0.0001(12) -0.0003(10) -0.0211(13)
C14 0.0394(8) 0.0628(12) 0.0737(13) 0.0052(8) -0.0006(8) -0.0133(10)
C15 0.0407(8) 0.0519(11) 0.0921(16) -0.0019(8) 0.0017(9) -0.0088(10)
C16 0.0429(8) 0.0475(10) 0.0790(14) -0.0015(7) 0.0050(8) 0.0034(10)
C17 0.0385(7) 0.0449(9) 0.0613(11) 0.0032(7) 0.0051(7) 0.0043(8)
C18 0.0468(8) 0.0433(9) 0.0603(11) 0.0006(7) 0.0133(7) 0.0065(8)

loop_
_atom_type_symbol
_atom_type_description
_atom_type_scat_dispersion_real
_atom_type_scat_dispersion_imag
_atom_type_scat_source
C C 0.0033 0.0016 'International Tables Vol C Tables 4.2.6.8 and 6.1.1.4'
H H 0 0 'International Tables Vol C Tables 4.2.6.8 and 6.1.1.4'
N N 0.0061 0.0033 'International Tables Vol C Tables 4.2.6.8 and 6.1.1.4'
O O 0.0106 0.006 'International Tables Vol C Tables 4.2.6.8 and 6.1.1.4'
F F 0.0171 0.0103 'International Tables Vol C Tables 4.2.6.8 and 6.1.1.4'

loop_
_geom_angle_atom_site_label_1
_geom_angle_atom_site_label_2
_geom_angle_atom_site_label_3
_geom_angle
C6 C1 C2 120.69(19)
C6 C1 H1 120.3(13)
C2 C1 H1 118.9(13)
C3 C2 C1 118.4(2)
C3 C2 H2 122.3(14)
C1 C2 H2 119.3(14)
C4 C3 C2 123.05(19)
C4 C3 F1 118.9(2)
C2 C3 F1 118.0(2)
C3 C4 C5 118.2(2)
C3 C4 H4 122.6(16)
C5 C4 H4 119.2(16)
C6 C5 C4 120.6(2)
C6 C5 H5 117.3(14)
C4 C5 H5 122.1(14)
C1 C6 C5 118.99(17)
C1 C6 C7 120.41(15)
C5 C6 C7 120.55(17)
N1 C7 C8 108.66(14)
N1 C7 C6 110.69(14)
C8 C7 C6 113.21(14)
N1 C7 H7 105.7(10)
C8 C7 H7 109.3(10)
C6 C7 H7 108.9(10)
C17 C8 C9 118.84(16)
C17 C8 C7 118.79(16)
C9 C8 C7 122.37(16)
C10 C9 C14 118.58(19)
C10 C9 C8 122.65(18)
C14 C9 C8 118.72(17)
C11 C10 C9 120.5(2)
C11 C10 H10 117.7(13)
C9 C10 H10 121.8(13)
C10 C11 C12 120.4(3)
C10 C11 H11 116.0(15)
C12 C11 H11 123.6(15)
C13 C12 C11 120.6(2)
C13 C12 H12 122.3(19)
C11 C12 H12 117.1(19)
C12 C13 C14 121.1(2)
C12 C13 H13 122.9(15)
C14 C13 H13 116.1(15)
C13 C14 C15 122.1(2)
C13 C14 C9 118.8(2)
C15 C14 C9 119.01(18)
C16 C15 C14 121.74(19)
C16 C15 H15 117.5(12)
C14 C15 H15 120.7(12)
C15 C16 C17 118.57(19)
C15 C16 H16 123.3(13)
C17 C16 H16 118.1(12)
C8 C17 O1 122.67(15)
C8 C17 C16 122.87(18)
O1 C17 C16 114.45(16)
O2 C18 N1 124.88(17)
O2 C18 O1 117.14(15)
N1 C18 O1 117.95(16)
C18 N1 C7 126.48(16)
C18 N1 H1B 114.6(13)
C7 N1 H1B 115.8(13)
C18 O1 C17 119.97(13)

loop_
_geom_bond_atom_site_label_1
_geom_bond_atom_site_label_2
_geom_bond_distance
C1 C6 1.377(3)
C1 C2 1.389(3)
C1 H1 0.99(2)
C2 C3 1.359(3)
C2 H2 0.96(3)
C3 C4 1.354(4)
C3 F1 1.363(2)
C4 C5 1.392(3)
C4 H4 0.94(3)
C5 C6 1.382(2)
C5 H5 0.99(2)
C6 C7 1.528(2)
C7 N1 1.464(2)
C7 C8 1.501(2)
C7 H7 0.986(19)
C8 C17 1.369(2)
C8 C9 1.426(3)
C9 C10 1.414(3)
C9 C14 1.425(3)
C10 C11 1.371(3)
C10 H10 0.96(2)
C11 C12 1.402(4)
C11 H11 0.97(3)
C12 C13 1.350(4)
C12 H12 0.96(3)
C13 C14 1.413(3)
C13 H13 1.02(3)
C14 C15 1.416(3)
C15 C16 1.353(3)
C15 H15 0.97(2)
C16 C17 1.407(2)
C16 H16 0.99(2)
C17 O1 1.387(2)
C18 O2 1.220(2)
C18 N1 1.328(2)
C18 O1 1.359(2)
N1 H1B 0.90(2)

loop_
_geom_torsion_atom_site_label_1
_geom_torsion_atom_site_label_2
_geom_torsion_atom_site_label_3
_geom_torsion_atom_site_label_4
_geom_torsion
C6 C1 C2 C3 -0.1(3)
C1 C2 C3 C4 -0.1(4)
C1 C2 C3 F1 -179.0(2)
C2 C3 C4 C5 0.7(4)
F1 C3 C4 C5 179.6(2)
C3 C4 C5 C6 -1.0(3)
C2 C1 C6 C5 -0.3(3)
C2 C1 C6 C7 -177.66(19)
C4 C5 C6 C1 0.8(3)
C4 C5 C6 C7 178.21(19)
C1 C6 C7 N1 74.1(2)
C5 C6 C7 N1 -103.27(19)
C1 C6 C7 C8 -48.2(2)
C5 C6 C7 C8 134.45(18)
N1 C7 C8 C17 -21.8(2)
C6 C7 C8 C17 101.62(17)
N1 C7 C8 C9 158.23(14)
C6 C7 C8 C9 -78.36(19)
C17 C8 C9 C10 174.74(16)
C7 C8 C9 C10 -5.3(3)
C17 C8 C9 C14 -2.9(2)
C7 C8 C9 C14 177.05(15)
C14 C9 C10 C11 2.0(3)
C8 C9 C10 C11 -175.63(19)
C9 C10 C11 C12 -1.1(4)
C10 C11 C12 C13 -0.6(4)
C11 C12 C13 C14 1.3(4)
C12 C13 C14 C15 177.5(2)
C12 C13 C14 C9 -0.3(3)
C10 C9 C14 C13 -1.4(3)
C8 C9 C14 C13 176.40(16)
C10 C9 C14 C15 -179.21(16)
C8 C9 C14 C15 -1.4(2)
C13 C14 C15 C16 -173.80(18)
C9 C14 C15 C16 4.0(3)
C14 C15 C16 C17 -2.0(3)
C9 C8 C17 O1 -173.57(14)
C7 C8 C17 O1 6.5(2)
C9 C8 C17 C16 5.1(2)
C7 C8 C17 C16 -174.84(15)
C15 C16 C17 C8 -2.7(2)
C15 C16 C17 O1 176.10(15)
O2 C18 N1 C7 169.77(16)
O1 C18 N1 C7 -12.3(2)
C8 C7 N1 C18 26.1(2)
C6 C7 N1 C18 -98.77(19)
O2 C18 O1 C17 170.55(14)
N1 C18 O1 C17 -7.6(2)
C8 C17 O1 C18 10.0(2)
C16 C17 O1 C18 -168.77(14)
